data_7224864
loop_
_publ_author_name
'Roy, Sandipan'
'Titi, Hatem M.'
'Goldberg, Israel'

_publ_section_title
;
 Supramolecular organic frameworks (SOFs) of
 tetrakis(4-hydroxyphenyl)porphyrin with efficient guest inclusion
;
_journal_issue 19
_journal_name_full CrystEngComm
_journal_page_first 3372
_journal_paper_doi 10.1039/C6CE00518G
_journal_volume 18
_journal_year 2016
_chemical_formula_moiety 'C44 H30 N4 O4, 3(C16 H10)'
_chemical_formula_sum 'C92 H60 N4 O4'
_chemical_formula_weight 1285.44
_space_group_crystal_system triclinic
_space_group_IT_number 2
_space_group_name_Hall '-P 1'
_space_group_name_H-M_alt 'P -1'
_symmetry_space_group_name_Hall '-P 1'
_symmetry_space_group_name_H-M 'P -1'
_atom_sites_solution_hydrogens mixed
_atom_sites_solution_primary direct
_atom_sites_solution_secondary difmap
_audit_creation_method SHELXL-2014/7
_audit_update_record
;
2016-02-24 deposited with the CCDC.
2016-04-06 downloaded from the CCDC.
;
_cell_angle_alpha 65.532(3)
_cell_angle_beta 83.496(3)
_cell_angle_gamma 89.872(3)
_cell_formula_units_Z 2
_cell_length_a 13.8522(15)
_cell_length_b 15.6089(16)
_cell_length_c 15.8464(15)
_cell_measurement_reflns_used 7769
_cell_measurement_temperature 110(2)
_cell_measurement_theta_max 25.07
_cell_measurement_theta_min 1.92
_cell_volume 3094.7(6)
_computing_cell_refinement 'Saint, Bruker-AXS'
_computing_data_collection 'Apex2, Bruker-AXS'
_computing_data_reduction 'Saint, Bruker-AXS'
_computing_structure_refinement 'SHELXL-2014/7 (Sheldrick, 2015)'
_computing_structure_solution 'SHELXT-2014 (Sheldrick, 2015)'
_diffrn_ambient_temperature 110(2)
_diffrn_detector_area_resol_mean 1.75
_diffrn_measured_fraction_theta_full 0.972
_diffrn_measured_fraction_theta_max 0.972
_diffrn_measurement_device_type 'ApexDuo, Bruker-AXS'
_diffrn_measurement_method '1 deg. \f and \w scans'
_diffrn_radiation_type MoK\a
_diffrn_radiation_wavelength 0.71073
_diffrn_reflns_av_R_equivalents 0.0362
_diffrn_reflns_av_unetI/netI 0.0537
_diffrn_reflns_Laue_measured_fraction_full 0.972
_diffrn_reflns_Laue_measured_fraction_max 0.972
_diffrn_reflns_limit_h_max 16
_diffrn_reflns_limit_h_min -16
_diffrn_reflns_limit_k_max 18
_diffrn_reflns_limit_k_min -16
_diffrn_reflns_limit_l_max 18
_diffrn_reflns_limit_l_min -17
_diffrn_reflns_number 29773
_diffrn_reflns_point_group_measured_fraction_full 0.972
_diffrn_reflns_point_group_measured_fraction_max 0.972
_diffrn_reflns_theta_full 25.075
_diffrn_reflns_theta_max 25.075
_diffrn_reflns_theta_min 1.923
_diffrn_source 'ImuS micro-focus'
_exptl_absorpt_coefficient_mu 0.084
_exptl_absorpt_correction_T_max 0.993
_exptl_absorpt_correction_T_min 0.975
_exptl_absorpt_correction_type multi-scan
_exptl_absorpt_process_details 'Sadabs, Bruker-AXS'
_exptl_crystal_colour red
_exptl_crystal_density_diffrn 1.379
_exptl_crystal_description plate
_exptl_crystal_F_000 1344
_exptl_crystal_size_max 0.300
_exptl_crystal_size_mid 0.200
_exptl_crystal_size_min 0.080
_refine_diff_density_max 0.768
_refine_diff_density_min -0.549
_refine_diff_density_rms 0.059
_refine_ls_extinction_method none
_refine_ls_goodness_of_fit_ref 1.017
_refine_ls_hydrogen_treatment constr
_refine_ls_matrix_type full
_refine_ls_number_parameters 901
_refine_ls_number_reflns 10685
_refine_ls_number_restraints 0
_refine_ls_restrained_S_all 1.017
_refine_ls_R_factor_all 0.0874
_refine_ls_R_factor_gt 0.0604
_refine_ls_shift/su_max 0.015
_refine_ls_shift/su_mean 0.001
_refine_ls_structure_factor_coef Fsqd
_refine_ls_weighting_details 'w=1/[\s^2^(Fo^2^)+(0.0679P)^2^+4.0360P] where P=(Fo^2^+2Fc^2^)/3'
_refine_ls_weighting_scheme calc
_refine_ls_wR_factor_gt 0.1476
_refine_ls_wR_factor_ref 0.1637
_reflns_Friedel_coverage 0.000
_reflns_number_gt 7769
_reflns_number_total 10685
_reflns_threshold_expression 'I > 2\s(I)'
_cod_data_source_file c6ce00518g2.cif
_cod_data_source_block sn31
_cod_depositor_comments 'Adding full bibliography for 7224863--7224869.cif.'
_cod_database_code 7224864
_shelx_shelxl_version_number 2014/7
_shelx_space_group_comment
;
The symmetry employed for this shelxl refinement is uniquely defined
by the following loop, which should always be used as a source of
symmetry information in preference to the above space-group names.
They are only intended as comments.
;
_shelx_estimated_absorpt_t_min 0.975
_shelx_estimated_absorpt_t_max 0.993

loop_
_space_group_symop_operation_xyz
'x, y, z'
'-x, -y, -z'

loop_
_atom_site_label
_atom_site_type_symbol
_atom_site_fract_x
_atom_site_fract_y
_atom_site_fract_z
_atom_site_U_iso_or_equiv
_atom_site_adp_type
_atom_site_occupancy
_atom_site_site_symmetry_order
_atom_site_calc_flag
_atom_site_refinement_flags_posn
_atom_site_refinement_flags_adp
O1 O 0.02173(13) 0.04423(13) 1.04491(13) 0.0215(4) Uani 1 1 d . .
H1 H 0.0334 0.0117 1.0996 0.032 Uiso 1 1 d R U
O2 O 0.93961(13) 0.06449(13) 0.77380(13) 0.0254(5) Uani 1 1 d D .
H2 H 0.9366 0.0561 0.7245 0.038 Uiso 1 1 d DR U
O3 O 0.98564(13) 0.95905(13) 0.39366(14) 0.0267(5) Uani 1 1 d . .
H3 H 0.9656 0.9866 0.3410 0.040 Uiso 1 1 d R U
O4 O 0.09155(15) 0.93460(14) 0.80885(15) 0.0307(5) Uani 1 1 d D .
H4 H 0.0705 0.9258 0.8645 0.046 Uiso 1 1 d DR U
N1 N 0.51903(15) 0.65281(15) 0.70683(15) 0.0160(5) Uani 1 1 d . .
H5 H 0.5142 0.5924 0.7194 0.019 Uiso 1 1 calc R U
N2 N 0.49241(15) 0.36210(15) 0.78190(15) 0.0161(5) Uani 1 1 d . .
H6 H 0.4953 0.4235 0.7644 0.019 Uiso 1 1 calc R U
N3 N 0.36878(16) 0.49680(15) 0.81613(16) 0.0186(5) Uani 1 1 d . .
N4 N 0.64177(16) 0.51568(15) 0.67552(16) 0.0182(5) Uani 1 1 d . .
C1 C 0.31820(19) 0.57407(18) 0.81389(18) 0.0155(6) Uani 1 1 d . .
C2 C 0.44926(19) 0.70168(18) 0.73431(18) 0.0161(6) Uani 1 1 d . .
C3 C 0.70407(19) 0.59360(19) 0.63415(18) 0.0164(6) Uani 1 1 d . .
C4 C 0.41167(19) 0.30284(18) 0.82713(18) 0.0161(6) Uani 1 1 d . .
C5 C 0.76109(18) 0.76165(18) 0.55962(19) 0.0175(6) Uani 1 1 d . .
C6 C 0.24258(18) 0.25449(18) 0.90472(19) 0.0168(6) Uani 1 1 d . .
C7 C 0.35559(19) 0.66732(18) 0.78128(18) 0.0166(6) Uani 1 1 d . .
C8 C 0.30267(19) 0.42094(18) 0.84785(18) 0.0156(6) Uani 1 1 d . .
C9 C 0.68353(19) 0.68730(18) 0.61853(18) 0.0162(6) Uani 1 1 d . .
C10 C 0.69656(19) 0.43853(19) 0.68746(18) 0.0170(6) Uani 1 1 d . .
C11 C 0.56750(19) 0.31007(18) 0.76852(18) 0.0171(6) Uani 1 1 d . .
C12 C 0.28640(19) 0.73722(18) 0.79102(19) 0.0187(6) Uani 1 1 d . .
C13 C 0.20773(19) 0.45203(19) 0.86513(19) 0.0184(6) Uani 1 1 d . .
H13 H 0.1488 0.4142 0.8869 0.022 Uiso 1 1 calc R U
C14 C 0.73648(19) 0.27071(18) 0.73999(19) 0.0179(6) Uani 1 1 d . .
C15 C 0.57706(19) 0.80371(18) 0.65412(19) 0.0181(6) Uani 1 1 d . .
H15 H 0.6184 0.8591 0.6242 0.022 Uiso 1 1 calc R U
C16 C 0.59758(18) 0.71273(18) 0.65661(18) 0.0150(6) Uani 1 1 d . .
C17 C 0.32227(19) 0.32925(18) 0.85714(18) 0.0158(6) Uani 1 1 d . .
C18 C 0.09379(18) 0.11190(18) 0.99788(19) 0.0179(6) Uani 1 1 d . .
C19 C 0.4876(2) 0.79615(19) 0.70242(19) 0.0203(6) Uani 1 1 d . .
H19 H 0.4559 0.8454 0.7131 0.024 Uiso 1 1 calc R U
C20 C 0.5666(2) 1.01235(18) 0.7036(2) 0.0212(6) Uani 1 1 d . .
C21 C 0.20688(19) 0.20140(19) 0.86136(19) 0.0188(6) Uani 1 1 d . .
H21 H 0.2334 0.2136 0.7993 0.023 Uiso 1 1 calc R U
C22 C 0.78006(19) 0.25559(19) 0.66412(19) 0.0196(6) Uani 1 1 d . .
H22 H 0.7632 0.2927 0.6035 0.024 Uiso 1 1 calc R U
C23 C 0.13403(19) 0.13167(19) 0.90648(19) 0.0204(6) Uani 1 1 d . .
H23 H 0.1111 0.0969 0.8751 0.024 Uiso 1 1 calc R U
C24 C 0.1284(2) 0.16483(19) 1.04181(19) 0.0200(6) Uani 1 1 d . .
H24 H 0.1019 0.1527 1.1039 0.024 Uiso 1 1 calc R U
C25 C 0.9112(2) 0.89442(19) 0.4456(2) 0.0219(6) Uani 1 1 d . .
C26 C 0.87234(19) 0.13207(19) 0.7645(2) 0.0202(6) Uani 1 1 d . .
C27 C 0.43708(19) 0.20969(19) 0.83983(19) 0.0189(6) Uani 1 1 d . .
H27 H 0.3952 0.1545 0.8680 0.023 Uiso 1 1 calc R U
C28 C 0.8476(2) 0.18731(19) 0.67556(19) 0.0217(6) Uani 1 1 d . .
H28 H 0.8770 0.1781 0.6230 0.026 Uiso 1 1 calc R U
C29 C 0.21766(19) 0.54525(19) 0.84455(18) 0.0182(6) Uani 1 1 d . .
H29 H 0.1668 0.5845 0.8496 0.022 Uiso 1 1 calc R U
C30 C 0.66356(19) 0.34422(19) 0.72942(18) 0.0170(6) Uani 1 1 d . .
C31 C 0.79028(19) 0.77463(19) 0.46790(19) 0.0205(6) Uani 1 1 d . .
H31 H 0.7590 0.7374 0.4433 0.025 Uiso 1 1 calc R U
C32 C 0.8095(2) 0.8176(2) 0.5933(2) 0.0223(6) Uani 1 1 d . .
H32 H 0.7914 0.8109 0.6554 0.027 Uiso 1 1 calc R U
C33 C 1.01672(19) 0.4903(2) 0.72095(19) 0.0204(6) Uani 1 1 d . .
C34 C 0.1823(2) 0.79704(19) 0.8861(2) 0.0221(6) Uani 1 1 d . .
H34 H 0.1571 0.7928 0.9461 0.027 Uiso 1 1 calc R U
C35 C 0.4926(2) 0.99412(18) 0.7794(2) 0.0213(6) Uani 1 1 d . .
C36 C 0.5323(2) 0.21438(19) 0.80425(19) 0.0204(6) Uani 1 1 d . .
H36 H 0.5686 0.1630 0.8034 0.024 Uiso 1 1 calc R U
C37 C 0.15476(19) 0.8674(2) 0.8068(2) 0.0223(6) Uani 1 1 d . .
C38 C 0.80137(19) 0.56496(19) 0.61887(19) 0.0180(6) Uani 1 1 d . .
H38 H 0.8581 0.6053 0.5904 0.022 Uiso 1 1 calc R U
C39 C 0.3947(2) 1.01380(19) 0.7634(2) 0.0256(7) Uani 1 1 d . .
C40 C 0.8843(2) 0.8831(2) 0.5365(2) 0.0234(6) Uani 1 1 d . .
H40 H 0.9167 0.9200 0.5606 0.028 Uiso 1 1 calc R U
C41 C 1.0025(2) 0.3904(2) 0.7706(2) 0.0246(7) Uani 1 1 d . .
C42 C 0.79640(19) 0.47012(19) 0.65265(18) 0.0184(6) Uani 1 1 d . .
H42 H 0.8494 0.4312 0.6533 0.022 Uiso 1 1 calc R U
C43 C 0.20115(19) 0.23509(19) 0.99547(19) 0.0182(6) Uani 1 1 d . .
H43 H 0.2232 0.2708 1.0263 0.022 Uiso 1 1 calc R U
C44 C 0.5423(2) 1.04898(19) 0.6105(2) 0.0248(7) Uani 1 1 d . .
C45 C 0.8298(2) 0.14582(19) 0.8409(2) 0.0214(6) Uani 1 1 d . .
H45 H 0.8466 0.1084 0.9015 0.026 Uiso 1 1 calc R U
C46 C 0.1911(2) 0.8735(2) 0.7192(2) 0.0252(7) Uani 1 1 d . .
H46 H 0.1714 0.9216 0.6646 0.030 Uiso 1 1 calc R U
C47 C 0.2568(2) 0.80851(19) 0.7120(2) 0.0225(6) Uani 1 1 d . .
H47 H 0.2818 0.8129 0.6520 0.027 Uiso 1 1 calc R U
C48 C 0.8640(2) 0.84062(19) 0.4111(2) 0.0222(6) Uani 1 1 d . .
H48 H 0.8817 0.8485 0.3485 0.027 Uiso 1 1 calc R U
C49 C 0.2475(2) 0.73225(19) 0.8777(2) 0.0214(6) Uani 1 1 d . .
H49 H 0.2659 0.6834 0.9327 0.026 Uiso 1 1 calc R U
C50 C 0.6647(2) 0.9937(2) 0.7194(2) 0.0254(7) Uani 1 1 d . .
C51 C 0.5165(2) 0.9563(2) 0.8728(2) 0.0270(7) Uani 1 1 d . .
C52 C 0.7624(2) 0.21477(19) 0.8285(2) 0.0212(6) Uani 1 1 d . .
H52 H 0.7334 0.2241 0.8811 0.025 Uiso 1 1 calc R U
C53 C 1.0541(2) 0.5296(2) 0.6253(2) 0.0244(7) Uani 1 1 d . .
C54 C 0.99452(19) 0.5504(2) 0.7668(2) 0.0229(6) Uani 1 1 d . .
C55 C 1.0103(2) 0.6486(2) 0.7178(2) 0.0282(7) Uani 1 1 d . .
C56 C 0.9572(2) 0.5095(2) 0.8639(2) 0.0283(7) Uani 1 1 d . .
C57 C 0.3725(2) 1.0509(2) 0.6687(2) 0.0312(7) Uani 1 1 d . .
H57 H 0.3072 1.0643 0.6568 0.037 Uiso 1 1 calc R U
C58 C 0.6206(2) 0.5086(2) 0.4279(2) 0.0308(7) Uani 1 1 d . .
C59 C 1.0258(2) 0.3340(2) 0.7227(2) 0.0309(7) Uani 1 1 d . .
H59 H 1.0170 0.2674 0.7551 0.037 Uiso 1 1 calc R U
C60 C 0.4413(2) 1.0668(2) 0.5972(2) 0.0304(7) Uani 1 1 d . .
H60 H 0.4235 1.0906 0.5357 0.037 Uiso 1 1 calc R U
C61 C 0.7358(2) 1.0124(2) 0.6431(2) 0.0308(7) Uani 1 1 d . .
H61 H 0.8019 1.0007 0.6530 0.037 Uiso 1 1 calc R U
C62 C 1.0674(2) 0.6304(2) 0.5767(2) 0.0333(8) Uani 1 1 d . .
H62 H 1.0912 0.6576 0.5121 0.040 Uiso 1 1 calc R U
C63 C 0.5095(2) 0.3717(2) 0.5250(2) 0.0318(8) Uani 1 1 d . .
C64 C 0.4429(3) 0.9395(2) 0.9456(2) 0.0351(8) Uani 1 1 d . .
H64 H 0.4581 0.9132 1.0081 0.042 Uiso 1 1 calc R U
C65 C 1.0471(2) 0.6869(2) 0.6203(2) 0.0338(8) Uani 1 1 d . .
H65 H 1.0572 0.7532 0.5862 0.041 Uiso 1 1 calc R U
C66 C 0.6867(2) 0.9562(2) 0.8140(2) 0.0319(7) Uani 1 1 d . .
H66 H 0.7522 0.9437 0.8259 0.038 Uiso 1 1 calc R U
C67 C 0.6171(2) 0.9384(2) 0.8865(2) 0.0322(7) Uani 1 1 d . .
H67 H 0.6346 0.9133 0.9481 0.039 Uiso 1 1 calc R U
C68 C 0.5326(2) 0.4700(2) 0.4883(2) 0.0251(7) Uani 1 1 d . .
C69 C 0.9419(2) 0.4093(2) 0.9108(2) 0.0327(8) Uani 1 1 d . .
H69 H 0.9154 0.3819 0.9747 0.039 Uiso 1 1 calc R U
C70 C 0.9639(2) 0.3528(2) 0.8676(2) 0.0308(7) Uani 1 1 d . .
H70 H 0.9537 0.2865 0.9017 0.037 Uiso 1 1 calc R U
C71 C 0.7106(2) 1.0476(2) 0.5533(2) 0.0339(8) Uani 1 1 d . .
H71 H 0.7596 1.0597 0.5022 0.041 Uiso 1 1 calc R U
C72 C 0.3483(3) 0.9601(2) 0.9294(2) 0.0367(8) Uani 1 1 d . .
H72 H 0.2995 0.9490 0.9804 0.044 Uiso 1 1 calc R U
C73 C 0.6154(2) 1.0655(2) 0.5371(2) 0.0324(8) Uani 1 1 d . .
H73 H 0.5996 1.0894 0.4749 0.039 Uiso 1 1 calc R U
C74 C 0.3240(2) 0.9967(2) 0.8395(2) 0.0330(8) Uani 1 1 d . .
H74 H 0.2583 1.0104 0.8292 0.040 Uiso 1 1 calc R U
C75 C 1.0614(2) 0.3737(3) 0.6289(2) 0.0373(8) Uani 1 1 d . .
H75 H 1.0760 0.3342 0.5974 0.045 Uiso 1 1 calc R U
C76 C 0.3587(2) 0.3916(2) 0.6071(2) 0.0356(8) Uani 1 1 d . .
H76 H 0.2998 0.3647 0.6466 0.043 Uiso 1 1 calc R U
C77 C 0.5431(2) 0.5198(3) 0.9693(2) 0.0370(8) Uani 1 1 d . .
C78 C 0.9394(2) 0.5692(3) 0.9086(2) 0.0383(8) Uani 1 1 d . .
H78 H 0.9148 0.5434 0.9731 0.046 Uiso 1 1 calc R U
C79 C 0.4203(3) 0.3357(2) 0.5855(2) 0.0383(8) Uani 1 1 d . .
H79 H 0.4044 0.2700 0.6111 0.046 Uiso 1 1 calc R U
C80 C 0.9913(2) 0.7058(2) 0.7667(3) 0.0368(8) Uani 1 1 d . .
H80 H 1.0020 0.7723 0.7349 0.044 Uiso 1 1 calc R U
C81 C 1.0758(2) 0.4698(3) 0.5807(2) 0.0355(8) Uani 1 1 d . .
H81 H 1.1009 0.4959 0.5163 0.043 Uiso 1 1 calc R U
C82 C 0.5749(3) 0.3153(2) 0.5001(3) 0.0413(9) Uani 1 1 d . .
H82 H 0.5608 0.2493 0.5245 0.050 Uiso 1 1 calc R U
C83 C 0.9572(2) 0.6652(3) 0.8606(3) 0.0427(9) Uani 1 1 d . .
H83 H 0.9456 0.7043 0.8930 0.051 Uiso 1 1 calc R U
C84 C 0.6826(3) 0.4494(3) 0.4046(2) 0.0413(9) Uani 1 1 d . .
H84 H 0.7411 0.4747 0.3638 0.050 Uiso 1 1 calc R U
C85 C 0.6592(3) 0.3534(3) 0.4408(3) 0.0446(9) Uani 1 1 d . .
H85 H 0.7019 0.3135 0.4245 0.053 Uiso 1 1 calc R U
C86 C 0.4357(4) 0.6426(3) 1.0237(3) 0.0541(12) Uani 1 1 d . .
H86 H 0.4006 0.6862 1.0413 0.065 Uiso 1 1 calc R U
C87 C 0.6020(3) 0.4569(4) 0.9390(3) 0.0641(14) Uani 1 1 d . .
C88 C 0.6636(3) 0.6473(4) 0.8737(3) 0.0698(15) Uani 1 1 d . .
H88 H 0.6861 0.7114 0.8493 0.084 Uiso 1 1 calc R U
C89 C 0.5755(4) 0.6137(3) 0.9362(3) 0.0616(13) Uani 1 1 d . .
C90 C 0.5200(4) 0.6716(4) 0.9649(3) 0.0728(15) Uani 1 1 d . .
H90 H 0.5416 0.7358 0.9423 0.087 Uiso 1 1 calc R U
C91 C 0.6847(4) 0.4863(5) 0.8833(3) 0.0766(16) Uani 1 1 d . .
H91 H 0.7230 0.4445 0.8657 0.092 Uiso 1 1 calc R U
C92 C 0.7143(4) 0.5827(5) 0.8506(3) 0.0786(16) Uani 1 1 d . .
H92 H 0.7735 0.6042 0.8099 0.094 Uiso 1 1 calc R U

loop_
_atom_site_aniso_label
_atom_site_aniso_U_11
_atom_site_aniso_U_22
_atom_site_aniso_U_33
_atom_site_aniso_U_23
_atom_site_aniso_U_13
_atom_site_aniso_U_12
O1 0.0199(10) 0.0168(10) 0.0221(10) -0.0036(9) 0.0029(8) -0.0058(8)
O2 0.0253(11) 0.0247(11) 0.0271(11) -0.0126(9) 0.0010(9) 0.0112(9)
O3 0.0216(11) 0.0221(11) 0.0295(11) -0.0049(9) 0.0009(9) -0.0057(9)
O4 0.0303(12) 0.0262(12) 0.0317(12) -0.0103(10) 0.0037(9) 0.0129(9)
N1 0.0154(11) 0.0116(11) 0.0197(12) -0.0056(10) -0.0012(9) 0.0017(9)
N2 0.0136(11) 0.0108(11) 0.0227(12) -0.0061(10) -0.0016(9) 0.0003(9)
N3 0.0171(12) 0.0107(12) 0.0272(13) -0.0069(10) -0.0029(10) 0.0015(9)
N4 0.0160(12) 0.0140(12) 0.0236(12) -0.0070(10) -0.0019(10) 0.0023(9)
C1 0.0147(13) 0.0142(14) 0.0160(13) -0.0045(11) -0.0029(11) 0.0026(11)
C2 0.0165(14) 0.0139(14) 0.0187(14) -0.0071(12) -0.0040(11) 0.0032(11)
C3 0.0147(13) 0.0174(14) 0.0171(13) -0.0072(12) -0.0016(11) 0.0000(11)
C4 0.0151(14) 0.0151(14) 0.0175(13) -0.0058(12) -0.0034(11) 0.0002(11)
C5 0.0111(13) 0.0130(14) 0.0267(15) -0.0061(12) -0.0036(11) 0.0042(11)
C6 0.0118(13) 0.0136(14) 0.0236(15) -0.0065(12) -0.0023(11) 0.0028(11)
C7 0.0171(14) 0.0143(14) 0.0164(13) -0.0050(12) -0.0005(11) 0.0013(11)
C8 0.0147(13) 0.0149(14) 0.0171(13) -0.0069(11) -0.0012(11) -0.0012(11)
C9 0.0145(13) 0.0151(14) 0.0184(14) -0.0060(12) -0.0039(11) 0.0011(11)
C10 0.0144(13) 0.0174(15) 0.0167(14) -0.0049(12) -0.0010(11) 0.0011(11)
C11 0.0161(14) 0.0167(14) 0.0180(14) -0.0065(12) -0.0029(11) 0.0017(11)
C12 0.0150(14) 0.0131(14) 0.0253(15) -0.0064(12) 0.0022(12) -0.0018(11)
C13 0.0122(13) 0.0191(15) 0.0244(15) -0.0100(12) -0.0007(11) -0.0015(11)
C14 0.0137(14) 0.0140(14) 0.0243(15) -0.0070(12) 0.0008(11) 0.0000(11)
C15 0.0168(14) 0.0122(14) 0.0230(15) -0.0053(12) -0.0006(12) -0.0012(11)
C16 0.0124(13) 0.0155(14) 0.0166(13) -0.0058(12) -0.0040(11) 0.0019(11)
C17 0.0151(13) 0.0155(14) 0.0161(13) -0.0058(12) -0.0024(11) -0.0009(11)
C18 0.0111(13) 0.0128(14) 0.0277(15) -0.0062(12) -0.0028(11) 0.0003(11)
C19 0.0200(15) 0.0128(14) 0.0275(15) -0.0083(12) -0.0001(12) 0.0024(11)
C20 0.0276(16) 0.0107(14) 0.0276(16) -0.0100(12) -0.0044(13) -0.0008(12)
C21 0.0186(14) 0.0186(15) 0.0201(14) -0.0095(12) -0.0002(12) 0.0002(12)
C22 0.0192(14) 0.0152(14) 0.0216(15) -0.0049(12) -0.0028(12) 0.0024(11)
C23 0.0191(15) 0.0174(15) 0.0276(15) -0.0125(13) -0.0017(12) -0.0015(12)
C24 0.0200(15) 0.0194(15) 0.0199(14) -0.0083(12) 0.0005(12) 0.0023(12)
C25 0.0179(14) 0.0156(15) 0.0286(16) -0.0070(13) 0.0026(12) 0.0014(12)
C26 0.0156(14) 0.0132(14) 0.0283(16) -0.0065(12) 0.0025(12) 0.0013(11)
C27 0.0185(14) 0.0119(14) 0.0248(15) -0.0062(12) -0.0022(12) -0.0011(11)
C28 0.0253(15) 0.0192(15) 0.0214(15) -0.0104(13) 0.0025(12) 0.0016(12)
C29 0.0148(14) 0.0183(15) 0.0218(14) -0.0092(12) -0.0002(11) 0.0031(11)
C30 0.0153(14) 0.0177(15) 0.0179(14) -0.0076(12) -0.0013(11) 0.0024(11)
C31 0.0182(14) 0.0173(15) 0.0252(15) -0.0084(13) -0.0014(12) 0.0018(12)
C32 0.0178(14) 0.0241(16) 0.0270(16) -0.0134(13) -0.0003(12) 0.0034(12)
C33 0.0115(13) 0.0288(17) 0.0222(15) -0.0111(13) -0.0054(11) 0.0025(12)
C34 0.0225(15) 0.0184(15) 0.0242(15) -0.0089(13) 0.0024(12) 0.0004(12)
C35 0.0283(16) 0.0106(14) 0.0272(15) -0.0096(12) -0.0053(13) 0.0011(12)
C36 0.0179(14) 0.0154(14) 0.0280(15) -0.0094(13) -0.0023(12) 0.0044(11)
C37 0.0148(14) 0.0223(16) 0.0313(17) -0.0139(14) 0.0024(12) 0.0012(12)
C38 0.0132(13) 0.0173(15) 0.0226(14) -0.0078(12) -0.0002(11) 0.0001(11)
C39 0.0302(17) 0.0122(15) 0.0361(17) -0.0118(13) -0.0037(14) -0.0005(12)
C40 0.0181(15) 0.0202(15) 0.0344(17) -0.0142(14) -0.0017(13) -0.0013(12)
C41 0.0171(15) 0.0306(17) 0.0293(16) -0.0137(14) -0.0109(13) 0.0029(13)
C42 0.0137(14) 0.0205(15) 0.0220(14) -0.0100(12) -0.0012(11) 0.0050(11)
C43 0.0165(14) 0.0164(14) 0.0235(15) -0.0099(12) -0.0037(12) 0.0007(11)
C44 0.0373(18) 0.0118(14) 0.0242(16) -0.0067(13) -0.0028(14) -0.0011(13)
C45 0.0203(15) 0.0185(15) 0.0206(15) -0.0041(12) -0.0005(12) 0.0028(12)
C46 0.0246(16) 0.0192(16) 0.0244(16) -0.0023(13) -0.0013(13) 0.0046(12)
C47 0.0188(15) 0.0209(16) 0.0234(15) -0.0069(13) 0.0050(12) 0.0024(12)
C48 0.0202(15) 0.0220(16) 0.0214(15) -0.0066(13) -0.0009(12) 0.0036(12)
C49 0.0222(15) 0.0166(15) 0.0253(15) -0.0086(13) -0.0028(12) 0.0008(12)
C50 0.0304(17) 0.0163(15) 0.0324(17) -0.0123(13) -0.0063(14) -0.0001(13)
C51 0.0402(19) 0.0189(16) 0.0215(15) -0.0083(13) -0.0023(14) -0.0020(13)
C52 0.0193(15) 0.0203(15) 0.0225(15) -0.0085(13) 0.0021(12) 0.0039(12)
C53 0.0162(14) 0.0331(18) 0.0240(15) -0.0116(14) -0.0045(12) 0.0051(13)
C54 0.0121(14) 0.0353(18) 0.0260(16) -0.0164(14) -0.0065(12) 0.0027(12)
C55 0.0185(15) 0.0296(18) 0.0397(19) -0.0163(15) -0.0090(14) 0.0029(13)
C56 0.0193(15) 0.041(2) 0.0278(16) -0.0173(15) -0.0055(13) 0.0003(14)
C57 0.0318(18) 0.0182(16) 0.043(2) -0.0091(15) -0.0146(16) 0.0049(13)
C58 0.0303(17) 0.041(2) 0.0252(16) -0.0151(15) -0.0134(14) 0.0021(15)
C59 0.0282(17) 0.0282(18) 0.043(2) -0.0189(16) -0.0158(15) 0.0079(14)
C60 0.042(2) 0.0205(16) 0.0284(17) -0.0069(14) -0.0167(15) 0.0033(14)
C61 0.0268(17) 0.0204(16) 0.047(2) -0.0179(15) 0.0020(15) -0.0014(13)
C62 0.0222(16) 0.042(2) 0.0226(16) -0.0007(15) -0.0025(13) 0.0015(15)
C63 0.0405(19) 0.0264(17) 0.0315(17) -0.0107(15) -0.0217(15) 0.0028(15)
C64 0.054(2) 0.0234(17) 0.0269(17) -0.0101(14) -0.0011(16) -0.0043(16)
C65 0.0259(17) 0.0236(17) 0.043(2) -0.0032(16) -0.0107(15) 0.0020(14)
C66 0.0286(17) 0.0278(18) 0.044(2) -0.0163(16) -0.0147(15) 0.0037(14)
C67 0.043(2) 0.0271(17) 0.0266(17) -0.0082(14) -0.0161(15) 0.0026(15)
C68 0.0274(16) 0.0258(17) 0.0235(15) -0.0090(13) -0.0139(13) 0.0022(13)
C69 0.0235(16) 0.049(2) 0.0240(16) -0.0146(16) -0.0006(13) -0.0073(15)
C70 0.0275(17) 0.0316(18) 0.0291(17) -0.0076(15) -0.0071(14) -0.0067(14)
C71 0.044(2) 0.0225(17) 0.0332(18) -0.0125(15) 0.0084(16) -0.0024(15)
C72 0.048(2) 0.0240(17) 0.0356(19) -0.0151(15) 0.0153(16) -0.0118(15)
C73 0.051(2) 0.0198(16) 0.0250(16) -0.0083(14) -0.0016(15) -0.0001(15)
C74 0.0269(17) 0.0201(17) 0.053(2) -0.0188(16) 0.0051(15) -0.0036(13)
C75 0.0300(18) 0.051(2) 0.047(2) -0.0346(19) -0.0113(16) 0.0157(16)
C76 0.0325(19) 0.040(2) 0.0273(17) -0.0053(16) -0.0101(15) -0.0117(16)
C77 0.0365(19) 0.052(2) 0.0254(17) -0.0152(17) -0.0204(14) 0.0039(17)
C78 0.0307(18) 0.059(3) 0.0369(19) -0.0329(19) -0.0016(15) 0.0022(17)
C79 0.046(2) 0.0261(18) 0.0383(19) -0.0052(16) -0.0188(17) -0.0095(16)
C80 0.0270(18) 0.0341(19) 0.060(2) -0.0278(18) -0.0154(17) 0.0076(15)
C81 0.0294(18) 0.054(2) 0.0278(17) -0.0216(17) -0.0030(14) 0.0103(16)
C82 0.055(2) 0.033(2) 0.050(2) -0.0249(18) -0.031(2) 0.0133(17)
C83 0.0339(19) 0.057(3) 0.060(2) -0.047(2) -0.0089(18) 0.0100(17)
C84 0.0300(18) 0.067(3) 0.0360(19) -0.0287(19) -0.0132(15) 0.0094(18)
C85 0.045(2) 0.059(3) 0.050(2) -0.038(2) -0.0263(19) 0.0229(19)
C86 0.077(3) 0.056(3) 0.058(3) -0.043(2) -0.046(2) 0.038(2)
C87 0.039(2) 0.131(5) 0.035(2) -0.043(3) -0.0243(19) 0.028(3)
C88 0.052(3) 0.113(4) 0.030(2) -0.011(3) -0.022(2) -0.022(3)
C89 0.080(3) 0.059(3) 0.049(2) -0.016(2) -0.045(2) -0.002(2)
C90 0.095(4) 0.080(4) 0.066(3) -0.041(3) -0.057(3) 0.035(3)
C91 0.060(3) 0.138(5) 0.054(3) -0.056(3) -0.031(2) 0.039(3)
C92 0.059(3) 0.129(5) 0.043(3) -0.026(3) -0.023(2) -0.007(3)

loop_
_atom_type_symbol
_atom_type_description
_atom_type_scat_dispersion_real
_atom_type_scat_dispersion_imag
_atom_type_scat_source
C C 0.0033 0.0016 'International Tables Vol C Tables 4.2.6.8 and 6.1.1.4'
H H 0.0000 0.0000 'International Tables Vol C Tables 4.2.6.8 and 6.1.1.4'
N N 0.0061 0.0033 'International Tables Vol C Tables 4.2.6.8 and 6.1.1.4'
O O 0.0106 0.0060 'International Tables Vol C Tables 4.2.6.8 and 6.1.1.4'

loop_
_geom_angle_atom_site_label_1
_geom_angle_atom_site_label_2
_geom_angle_atom_site_label_3
_geom_angle
_geom_angle_site_symmetry_1
_geom_angle_site_symmetry_3
C18 O1 H1 110.7 . .
C26 O2 H2 101.6 . .
C25 O3 H3 103.4 . .
C37 O4 H4 111.7 . .
C16 N1 C2 109.4(2) . .
C16 N1 H5 125.3 . .
C2 N1 H5 125.3 . .
C11 N2 C4 109.0(2) . .
C11 N2 H6 125.5 . .
C4 N2 H6 125.5 . .
C8 N3 C1 107.5(2) . .
C3 N4 C10 106.9(2) . .
N3 C1 C7 127.0(2) . .
N3 C1 C29 108.5(2) . .
C7 C1 C29 124.3(2) . .
N1 C2 C7 127.0(2) . .
N1 C2 C19 107.1(2) . .
C7 C2 C19 125.8(2) . .
N4 C3 C9 127.4(2) . .
N4 C3 C38 109.4(2) . .
C9 C3 C38 122.7(2) . .
N2 C4 C17 125.8(2) . .
N2 C4 C27 107.5(2) . .
C17 C4 C27 126.7(2) . .
C31 C5 C32 117.2(2) . .
C31 C5 C9 119.5(2) . .
C32 C5 C9 123.2(2) . .
C43 C6 C21 117.4(2) . .
C43 C6 C17 120.4(2) . .
C21 C6 C17 122.2(2) . .
C1 C7 C2 125.9(2) . .
C1 C7 C12 116.4(2) . .
C2 C7 C12 117.5(2) . .
N3 C8 C17 126.5(2) . .
N3 C8 C13 108.6(2) . .
C17 C8 C13 124.8(2) . .
C16 C9 C3 123.8(2) . .
C16 C9 C5 119.8(2) . .
C3 C9 C5 116.3(2) . .
N4 C10 C30 126.8(2) . .
N4 C10 C42 109.0(2) . .
C30 C10 C42 124.2(2) . .
N2 C11 C30 126.2(2) . .
N2 C11 C36 108.0(2) . .
C30 C11 C36 125.8(2) . .
C49 C12 C47 117.8(2) . .
C49 C12 C7 122.0(2) . .
C47 C12 C7 120.2(2) . .
C29 C13 C8 107.4(2) . .
C29 C13 H13 126.3 . .
C8 C13 H13 126.3 . .
C22 C14 C52 118.2(2) . .
C22 C14 C30 122.1(2) . .
C52 C14 C30 119.7(2) . .
C19 C15 C16 107.4(2) . .
C19 C15 H15 126.3 . .
C16 C15 H15 126.3 . .
N1 C16 C9 125.6(2) . .
N1 C16 C15 107.5(2) . .
C9 C16 C15 126.9(2) . .
C4 C17 C8 124.5(2) . .
C4 C17 C6 117.9(2) . .
C8 C17 C6 117.5(2) . .
O1 C18 C23 122.6(2) . .
O1 C18 C24 119.1(2) . .
C23 C18 C24 118.3(2) . .
C15 C19 C2 108.4(2) . .
C15 C19 H19 125.8 . .
C2 C19 H19 125.8 . .
C35 C20 C50 120.7(3) . .
C35 C20 C44 119.9(3) . .
C50 C20 C44 119.4(3) . .
C23 C21 C6 121.7(2) . .
C23 C21 H21 119.1 . .
C6 C21 H21 119.1 . .
C28 C22 C14 121.1(3) . .
C28 C22 H22 119.5 . .
C14 C22 H22 119.5 . .
C21 C23 C18 120.5(2) . .
C21 C23 H23 119.7 . .
C18 C23 H23 119.7 . .
C43 C24 C18 120.5(3) . .
C43 C24 H24 119.7 . .
C18 C24 H24 119.7 . .
C48 C25 O3 122.6(3) . .
C48 C25 C40 119.5(3) . .
O3 C25 C40 117.8(2) . .
O2 C26 C45 121.4(3) . .
O2 C26 C28 118.5(2) . .
C45 C26 C28 120.1(2) . .
C36 C27 C4 107.7(2) . .
C36 C27 H27 126.2 . .
C4 C27 H27 126.2 . .
C22 C28 C26 119.8(3) . .
C22 C28 H28 120.1 . .
C26 C28 H28 120.1 . .
C13 C29 C1 107.9(2) . .
C13 C29 H29 126.0 . .
C1 C29 H29 126.0 . .
C10 C30 C11 126.0(2) . .
C10 C30 C14 118.2(2) . .
C11 C30 C14 115.7(2) . .
C5 C31 C48 121.9(3) . .
C5 C31 H31 119.0 . .
C48 C31 H31 119.0 . .
C40 C32 C5 120.8(3) . .
C40 C32 H32 119.6 . .
C5 C32 H32 119.6 . .
C53 C33 C54 119.7(3) . .
C53 C33 C41 119.5(3) . .
C54 C33 C41 120.8(3) . .
C37 C34 C49 119.5(3) . .
C37 C34 H34 120.3 . .
C49 C34 H34 120.3 . .
C20 C35 C39 120.6(3) . .
C20 C35 C51 120.0(3) . .
C39 C35 C51 119.4(3) . .
C27 C36 C11 107.8(2) . .
C27 C36 H36 126.1 . .
C11 C36 H36 126.1 . .
C34 C37 O4 123.2(3) . .
C34 C37 C46 120.4(3) . .
O4 C37 C46 116.4(3) . .
C42 C38 C3 106.9(2) . .
C42 C38 H38 126.5 . .
C3 C38 H38 126.5 . .
C74 C39 C35 119.1(3) . .
C74 C39 C57 122.7(3) . .
C35 C39 C57 118.2(3) . .
C25 C40 C32 120.5(3) . .
C25 C40 H40 119.8 . .
C32 C40 H40 119.8 . .
C59 C41 C33 118.8(3) . .
C59 C41 C70 123.1(3) . .
C33 C41 C70 118.1(3) . .
C38 C42 C10 107.7(2) . .
C38 C42 H42 126.1 . .
C10 C42 H42 126.1 . .
C24 C43 C6 121.5(2) . .
C24 C43 H43 119.2 . .
C6 C43 H43 119.2 . .
C73 C44 C20 119.2(3) . .
C73 C44 C60 123.1(3) . .
C20 C44 C60 117.7(3) . .
C26 C45 C52 119.5(3) . .
C26 C45 H45 120.2 . .
C52 C45 H45 120.2 . .
C37 C46 C47 119.4(3) . .
C37 C46 H46 120.3 . .
C47 C46 H46 120.3 . .
C12 C47 C46 121.3(3) . .
C12 C47 H47 119.3 . .
C46 C47 H47 119.3 . .
C25 C48 C31 120.0(3) . .
C25 C48 H48 120.0 . .
C31 C48 H48 120.0 . .
C12 C49 C34 121.6(3) . .
C12 C49 H49 119.2 . .
C34 C49 H49 119.2 . .
C61 C50 C20 119.3(3) . .
C61 C50 C66 122.7(3) . .
C20 C50 C66 118.0(3) . .
C64 C51 C35 118.8(3) . .
C64 C51 C67 123.3(3) . .
C35 C51 C67 117.9(3) . .
C45 C52 C14 121.3(3) . .
C45 C52 H52 119.4 . .
C14 C52 H52 119.4 . .
C81 C53 C33 119.3(3) . .
C81 C53 C62 122.2(3) . .
C33 C53 C62 118.4(3) . .
C55 C54 C33 120.4(3) . .
C55 C54 C56 120.5(3) . .
C33 C54 C56 119.1(3) . .
C54 C55 C80 118.8(3) . .
C54 C55 C65 118.8(3) . .
C80 C55 C65 122.3(3) . .
C78 C56 C69 123.1(3) . .
C78 C56 C54 118.4(3) . .
C69 C56 C54 118.5(3) . .
C60 C57 C39 121.5(3) . .
C60 C57 H57 119.2 . .
C39 C57 H57 119.2 . .
C84 C58 C68 119.5(3) . .
C84 C58 C76 122.6(3) . 2_666
C68 C58 C76 117.9(3) . 2_666
C75 C59 C41 120.9(3) . .
C75 C59 H59 119.6 . .
C41 C59 H59 119.6 . .
C57 C60 C44 122.0(3) . .
C57 C60 H60 119.0 . .
C44 C60 H60 119.0 . .
C71 C61 C50 120.4(3) . .
C71 C61 H61 119.8 . .
C50 C61 H61 119.8 . .
C65 C62 C53 121.8(3) . .
C65 C62 H62 119.1 . .
C53 C62 H62 119.1 . .
C82 C63 C68 118.3(3) . .
C82 C63 C79 123.6(3) . .
C68 C63 C79 118.1(3) . .
C72 C64 C51 121.5(3) . .
C72 C64 H64 119.3 . .
C51 C64 H64 119.3 . .
C62 C65 C55 120.8(3) . .
C62 C65 H65 119.6 . .
C55 C65 H65 119.6 . .
C67 C66 C50 121.8(3) . .
C67 C66 H66 119.1 . .
C50 C66 H66 119.1 . .
C66 C67 C51 121.6(3) . .
C66 C67 H67 119.2 . .
C51 C67 H67 119.2 . .
C58 C68 C63 119.8(3) . .
C58 C68 C68 120.2(3) . 2_666
C63 C68 C68 120.0(4) . 2_666
C70 C69 C56 122.2(3) . .
C70 C69 H69 118.9 . .
C56 C69 H69 118.9 . .
C69 C70 C41 121.3(3) . .
C69 C70 H70 119.4 . .
C41 C70 H70 119.4 . .
C73 C71 C61 120.9(3) . .
C73 C71 H71 119.5 . .
C61 C71 H71 119.5 . .
C64 C72 C74 120.4(3) . .
C64 C72 H72 119.8 . .
C74 C72 H72 119.8 . .
C71 C73 C44 120.9(3) . .
C71 C73 H73 119.6 . .
C44 C73 H73 119.6 . .
C72 C74 C39 120.8(3) . .
C72 C74 H74 119.6 . .
C39 C74 H74 119.6 . .
C81 C75 C59 120.7(3) . .
C81 C75 H75 119.6 . .
C59 C75 H75 119.6 . .
C79 C76 C58 121.6(3) . 2_666
C79 C76 H76 119.2 . .
C58 C76 H76 119.2 2_666 .
C89 C77 C77 124.4(5) . 2_667
C89 C77 C87 118.3(4) . .
C77 C77 C87 117.3(4) 2_667 .
C83 C78 C56 120.8(3) . .
C83 C78 H78 119.6 . .
C56 C78 H78 119.6 . .
C76 C79 C63 122.2(3) . .
C76 C79 H79 118.9 . .
C63 C79 H79 118.9 . .
C83 C80 C55 119.9(3) . .
C83 C80 H80 120.1 . .
C55 C80 H80 120.1 . .
C75 C81 C53 120.8(3) . .
C75 C81 H81 119.6 . .
C53 C81 H81 119.6 . .
C85 C82 C63 121.4(3) . .
C85 C82 H82 119.3 . .
C63 C82 H82 119.3 . .
C80 C83 C78 121.6(3) . .
C80 C83 H83 119.2 . .
C78 C83 H83 119.2 . .
C85 C84 C58 120.1(3) . .
C85 C84 H84 119.9 . .
C58 C84 H84 119.9 . .
C82 C85 C84 120.9(3) . .
C82 C85 H85 119.6 . .
C84 C85 H85 119.6 . .
C90 C86 C87 120.5(4) . 2_667
C90 C86 H86 119.7 . .
C87 C86 H86 119.7 2_667 .
C91 C87 C77 122.1(5) . .
C91 C87 C86 121.6(5) . 2_667
C77 C87 C86 116.3(4) . 2_667
C92 C88 C89 117.1(5) . .
C92 C88 H88 121.4 . .
C89 C88 H88 121.4 . .
C90 C89 C77 117.8(5) . .
C90 C89 C88 122.0(5) . .
C77 C89 C88 120.2(5) . .
C86 C90 C89 123.8(5) . .
C86 C90 H90 118.1 . .
C89 C90 H90 118.1 . .
C87 C91 C92 117.6(5) . .
C87 C91 H91 121.2 . .
C92 C91 H91 121.2 . .
C88 C92 C91 124.6(5) . .
C88 C92 H92 117.7 . .
C91 C92 H92 117.7 . .

loop_
_geom_bond_atom_site_label_1
_geom_bond_atom_site_label_2
_geom_bond_distance
_geom_bond_site_symmetry_2
O1 C18 1.361(3) .
O1 H1 0.8372 .
O2 C26 1.379(3) .
O2 H2 0.8493 .
O3 C25 1.373(3) .
O3 H3 0.8443 .
O4 C37 1.373(3) .
O4 H4 0.8508 .
N1 C16 1.373(3) .
N1 C2 1.372(3) .
N1 H5 0.8800 .
N2 C11 1.370(3) .
N2 C4 1.376(3) .
N2 H6 0.8800 .
N3 C8 1.379(3) .
N3 C1 1.383(3) .
N4 C3 1.367(3) .
N4 C10 1.379(3) .
C1 C7 1.405(4) .
C1 C29 1.430(4) .
C2 C7 1.407(4) .
C2 C19 1.427(4) .
C3 C9 1.413(4) .
C3 C38 1.445(4) .
C4 C17 1.399(4) .
C4 C27 1.432(4) .
C5 C31 1.393(4) .
C5 C32 1.402(4) .
C5 C9 1.501(4) .
C6 C43 1.394(4) .
C6 C21 1.398(4) .
C6 C17 1.496(4) .
C7 C12 1.495(4) .
C8 C17 1.406(4) .
C8 C13 1.437(4) .
C9 C16 1.405(4) .
C10 C30 1.393(4) .
C10 C42 1.437(4) .
C11 C30 1.408(4) .
C11 C36 1.425(4) .
C12 C49 1.389(4) .
C12 C47 1.391(4) .
C13 C29 1.357(4) .
C13 H13 0.9500 .
C14 C22 1.391(4) .
C14 C52 1.399(4) .
C14 C30 1.496(4) .
C15 C19 1.359(4) .
C15 C16 1.433(4) .
C15 H15 0.9500 .
C18 C23 1.397(4) .
C18 C24 1.396(4) .
C19 H19 0.9500 .
C20 C35 1.419(4) .
C20 C50 1.418(4) .
C20 C44 1.425(4) .
C21 C23 1.382(4) .
C21 H21 0.9500 .
C22 C28 1.385(4) .
C22 H22 0.9500 .
C23 H23 0.9500 .
C24 C43 1.389(4) .
C24 H24 0.9500 .
C25 C48 1.377(4) .
C25 C40 1.382(4) .
C26 C45 1.383(4) .
C26 C28 1.397(4) .
C27 C36 1.364(4) .
C27 H27 0.9500 .
C28 H28 0.9500 .
C29 H29 0.9500 .
C31 C48 1.394(4) .
C31 H31 0.9500 .
C32 C40 1.399(4) .
C32 H32 0.9500 .
C33 C53 1.413(4) .
C33 C54 1.418(4) .
C33 C41 1.429(4) .
C34 C37 1.376(4) .
C34 C49 1.391(4) .
C34 H34 0.9500 .
C35 C39 1.418(4) .
C35 C51 1.426(4) .
C36 H36 0.9500 .
C37 C46 1.387(4) .
C38 C42 1.348(4) .
C38 H38 0.9500 .
C39 C74 1.398(4) .
C39 C57 1.437(4) .
C40 H40 0.9500 .
C41 C59 1.397(4) .
C41 C70 1.435(4) .
C42 H42 0.9500 .
C43 H43 0.9500 .
C44 C73 1.389(4) .
C44 C60 1.447(4) .
C45 C52 1.389(4) .
C45 H45 0.9500 .
C46 C47 1.391(4) .
C46 H46 0.9500 .
C47 H47 0.9500 .
C48 H48 0.9500 .
C49 H49 0.9500 .
C50 C61 1.399(4) .
C50 C66 1.435(4) .
C51 C64 1.387(4) .
C51 C67 1.443(4) .
C52 H52 0.9500 .
C53 C81 1.399(4) .
C53 C62 1.439(4) .
C54 C55 1.406(4) .
C54 C56 1.432(4) .
C55 C80 1.413(4) .
C55 C65 1.437(5) .
C56 C78 1.392(4) .
C56 C69 1.431(5) .
C57 C60 1.333(4) .
C57 H57 0.9500 .
C58 C84 1.391(5) .
C58 C68 1.423(4) .
C58 C76 1.438(5) 2_666
C59 C75 1.382(5) .
C59 H59 0.9500 .
C60 H60 0.9500 .
C61 C71 1.382(5) .
C61 H61 0.9500 .
C62 C65 1.339(5) .
C62 H62 0.9500 .
C63 C82 1.398(5) .
C63 C68 1.420(4) .
C63 C79 1.432(5) .
C64 C72 1.375(5) .
C64 H64 0.9500 .
C65 H65 0.9500 .
C66 C67 1.345(4) .
C66 H66 0.9500 .
C67 H67 0.9500 .
C68 C68 1.426(6) 2_666
C69 C70 1.339(4) .
C69 H69 0.9500 .
C70 H70 0.9500 .
C71 C73 1.378(5) .
C71 H71 0.9500 .
C72 C74 1.380(5) .
C72 H72 0.9500 .
C73 H73 0.9500 .
C74 H74 0.9500 .
C75 C81 1.375(5) .
C75 H75 0.9500 .
C76 C79 1.335(5) .
C76 C58 1.438(5) 2_666
C76 H76 0.9500 .
C77 C89 1.392(5) .
C77 C77 1.412(7) 2_667
C77 C87 1.469(6) .
C78 C83 1.378(5) .
C78 H78 0.9500 .
C79 H79 0.9500 .
C80 C83 1.378(5) .
C80 H80 0.9500 .
C81 H81 0.9500 .
C82 C85 1.375(5) .
C82 H82 0.9500 .
C83 H83 0.9500 .
C84 C85 1.387(5) .
C84 H84 0.9500 .
C85 H85 0.9500 .
C86 C90 1.358(7) .
C86 C87 1.485(7) 2_667
C86 H86 0.9500 .
C87 C91 1.320(6) .
C87 C86 1.485(6) 2_667
C88 C92 1.373(7) .
C88 C89 1.430(6) .
C88 H88 0.9500 .
C89 C90 1.368(6) .
C90 H90 0.9500 .
C91 C92 1.418(7) .
C91 H91 0.9500 .
C92 H92 0.9500 .

loop_
_geom_hbond_atom_site_label_D
_geom_hbond_atom_site_label_H
_geom_hbond_atom_site_label_A
_geom_hbond_distance_DH
_geom_hbond_distance_HA
_geom_hbond_distance_DA
_geom_hbond_angle_DHA
_geom_hbond_site_symmetry_A
O1 H1 O2 0.84 1.94 2.780(3) 180 2_657
O2 H2 O3 0.85 2.15 2.904(2) 147 2_766
O3 H3 O4 0.84 2.40 3.249(3) 180 2_676
O4 H4 O1 0.85 2.01 2.784(3) 150 2_567
